data_1568552
loop_
_publ_author_name
'K\"onig, Nils'
'God\'inez-Loyola, Yokari'
'Yang, Fangshun'
'Laube, Christian'
'Laue, Michael'
'L\"onnecke, Peter'
'Strassert, Cristian A.'
'Hey-Hawkins, Evamarie'

_publ_section_title
;
 Facile modification of phosphole-based aggregation-induced emission
 luminogens with sulfonyl isocyanates
;
_journal_issue 9
_journal_name_full 'Chemical Science'
_journal_page_first 2267
_journal_page_last 2274
_journal_paper_doi 10.1039/D3SC00308F
_journal_volume 14
_journal_year 2023
_chemical_formula_moiety 'C29 H24 N O2 P S'
_chemical_formula_sum 'C29 H24 N O2 P S'
_chemical_formula_weight 481.52
_space_group_crystal_system monoclinic
_space_group_IT_number 14
_space_group_name_Hall '-P 2yn'
_space_group_name_H-M_alt 'P 1 21/n 1'
_atom_sites_solution_hydrogens difmap
_atom_sites_solution_primary dual
_atom_sites_solution_secondary difmap
_audit_creation_method SHELXL-2018/3
_audit_update_record
;
2022-11-11 deposited with the CCDC.	2023-01-24 downloaded from the CCDC.
;
_cell_angle_alpha 90
_cell_angle_beta 103.054(2)
_cell_angle_gamma 90
_cell_formula_units_Z 4
_cell_length_a 11.1666(2)
_cell_length_b 17.1521(3)
_cell_length_c 12.8470(2)
_cell_measurement_reflns_used 13984
_cell_measurement_temperature 130(2)
_cell_measurement_theta_max 32.1520
_cell_measurement_theta_min 2.1740
_cell_volume 2397.01(7)
_computing_cell_refinement 'CrysAlisPro 1.171.40.74a (Rigaku OD, 2020)'
_computing_data_collection 'CrysAlisPro 1.171.40.74a (Rigaku OD, 2020)'
_computing_data_reduction 'CrysAlisPro 1.171.40.74a (Rigaku OD, 2020)'
_computing_molecular_graphics
;
 ORTEP3 for Windows
 L. J. Farrugia, J. Appl. Crystallogr. 1997, 30, 565.
 or
 DIAMOND Version 4.5.3
 K. Brandenburg, Crystal Impact GbR, Bonn, Germany
;
_computing_publication_material
;
 WINGX
 L.J. Farrugia,
 J. Appl. Cryst., 2012, 45, 849-854.
;
_computing_structure_refinement 'SHELXL-2018/3 (Sheldrick, 2018)'
_computing_structure_solution SHELXT-2018-2
_diffrn_ambient_temperature 130(2)
_diffrn_detector_area_resol_mean 16.3560
_diffrn_measured_fraction_theta_full 1.000
_diffrn_measured_fraction_theta_max 0.935
_diffrn_measurement_device_type 'Xcalibur, Sapphire3, Gemini'
_diffrn_measurement_method '\w scans'
_diffrn_radiation_type MoK\a
_diffrn_radiation_wavelength 0.71073
_diffrn_reflns_av_R_equivalents 0.0417
_diffrn_reflns_av_unetI/netI 0.0337
_diffrn_reflns_Laue_measured_fraction_full 1.000
_diffrn_reflns_Laue_measured_fraction_max 0.935
_diffrn_reflns_limit_h_max 16
_diffrn_reflns_limit_h_min -16
_diffrn_reflns_limit_k_max 24
_diffrn_reflns_limit_k_min -25
_diffrn_reflns_limit_l_max 19
_diffrn_reflns_limit_l_min -19
_diffrn_reflns_number 40268
_diffrn_reflns_point_group_measured_fraction_full 1.000
_diffrn_reflns_point_group_measured_fraction_max 0.935
_diffrn_reflns_theta_full 30.510
_diffrn_reflns_theta_max 32.555
_diffrn_reflns_theta_min 2.014
_diffrn_source 'fine-focus sealed X-ray tube'
_exptl_absorpt_coefficient_mu 0.229
_exptl_absorpt_correction_T_max 1.00000
_exptl_absorpt_correction_T_min 0.75155
_exptl_absorpt_correction_type multi-scan
_exptl_absorpt_process_details
;
CrysAlisPro 1.171.40.74a (Rigaku Oxford Diffraction, 2020)
Empirical absorption correction using spherical harmonics,
 implemented in SCALE3 ABSPACK scaling algorithm.
;
_exptl_crystal_colour 'clear intense yellow'
_exptl_crystal_density_diffrn 1.334
_exptl_crystal_description prism
_exptl_crystal_F_000 1008
_exptl_crystal_size_max 0.40
_exptl_crystal_size_mid 0.30
_exptl_crystal_size_min 0.20
_refine_diff_density_max 0.306
_refine_diff_density_min -0.502
_refine_diff_density_rms 0.056
_refine_ls_extinction_method none
_refine_ls_goodness_of_fit_ref 1.049
_refine_ls_hydrogen_treatment refall
_refine_ls_matrix_type full
_refine_ls_number_parameters 403
_refine_ls_number_reflns 8154
_refine_ls_number_restraints 0
_refine_ls_restrained_S_all 1.049
_refine_ls_R_factor_all 0.0569
_refine_ls_R_factor_gt 0.0410
_refine_ls_shift/su_max 0.001
_refine_ls_shift/su_mean 0.000
_refine_ls_structure_factor_coef Fsqd
_refine_ls_weighting_details 'w=1/[\s^2^(Fo^2^)+(0.0521P)^2^+0.5280P] where P=(Fo^2^+2Fc^2^)/3'
_refine_ls_weighting_scheme calc
_refine_ls_wR_factor_gt 0.0990
_refine_ls_wR_factor_ref 0.1065
_reflns_Friedel_coverage 0.000
_reflns_number_gt 6519
_reflns_number_total 8154
_reflns_threshold_expression 'I > 2\s(I)'
_cod_data_source_file d3sc00308f2.cif
_cod_data_source_block comp_8b_x3311fin
_cod_original_sg_symbol_H-M 'P 21/n'
_cod_database_code 1568552
_shelx_shelxl_version_number 2018/3
_shelx_space_group_comment
;
The symmetry employed for this shelxl refinement is uniquely defined
by the following loop, which should always be used as a source of
symmetry information in preference to the above space-group names.
They are only intended as comments.
;

loop_
_space_group_symop_operation_xyz
'x, y, z'
'-x+1/2, y+1/2, -z+1/2'
'-x, -y, -z'
'x-1/2, -y-1/2, z-1/2'

loop_
_atom_site_label
_atom_site_type_symbol
_atom_site_fract_x
_atom_site_fract_y
_atom_site_fract_z
_atom_site_U_iso_or_equiv
_atom_site_adp_type
_atom_site_occupancy
_atom_site_site_symmetry_order
_atom_site_calc_flag
_atom_site_refinement_flags_posn
_atom_site_refinement_flags_adp
_atom_site_refinement_flags_occupancy
_atom_site_disorder_assembly
_atom_site_disorder_group
S1 S 0.45169(3) 0.45373(2) 0.67964(2) 0.01897(7) Uani 1 1 d . . . . .
P1 P 0.59909(3) 0.57263(2) 0.78684(2) 0.01719(7) Uani 1 1 d . . . . .
O1 O 0.44616(9) 0.42779(6) 0.78578(7) 0.02637(19) Uani 1 1 d . . . . .
O2 O 0.47148(8) 0.39487(5) 0.60536(7) 0.02479(19) Uani 1 1 d . . . . .
N1 N 0.55199(9) 0.52012(6) 0.68324(8) 0.01888(18) Uani 1 1 d . . . . .
C1 C 0.48955(11) 0.61911(7) 0.85181(9) 0.0205(2) Uani 1 1 d . . . . .
C2 C 0.52455(12) 0.60115(8) 0.95671(10) 0.0256(2) Uani 1 1 d . . . . .
C3 C 0.63178(12) 0.55034(8) 0.98760(10) 0.0252(2) Uani 1 1 d . . . . .
C4 C 0.68443(11) 0.52682(7) 0.90819(9) 0.0217(2) Uani 1 1 d . . . . .
C5 C 0.69165(10) 0.64827(7) 0.74980(9) 0.0198(2) Uani 1 1 d . . . . .
C6 C 0.76077(13) 0.69584(8) 0.82917(11) 0.0286(3) Uani 1 1 d . . . . .
C7 C 0.82772(14) 0.75752(9) 0.80164(13) 0.0340(3) Uani 1 1 d . . . . .
C8 C 0.82533(14) 0.77169(9) 0.69522(13) 0.0353(3) Uani 1 1 d . . . . .
C9 C 0.75657(15) 0.72468(9) 0.61685(12) 0.0359(3) Uani 1 1 d . . . . .
C10 C 0.68951(13) 0.66234(8) 0.64305(10) 0.0270(3) Uani 1 1 d . . . . .
C11 C 0.38943(11) 0.66991(7) 0.79773(10) 0.0220(2) Uani 1 1 d . . . . .
C12 C 0.37234(12) 0.68751(8) 0.68945(11) 0.0264(3) Uani 1 1 d . . . . .
C13 C 0.27621(14) 0.73531(8) 0.63933(13) 0.0327(3) Uani 1 1 d . . . . .
C14 C 0.19647(15) 0.76683(9) 0.69601(14) 0.0382(3) Uani 1 1 d . . . . .
C15 C 0.21194(16) 0.74969(11) 0.80332(14) 0.0440(4) Uani 1 1 d . . . . .
C16 C 0.30667(14) 0.70141(10) 0.85358(12) 0.0350(3) Uani 1 1 d . . . . .
C17 C 0.79010(12) 0.47547(7) 0.91369(10) 0.0242(2) Uani 1 1 d . . . . .
C18 C 0.84534(15) 0.43824(9) 1.00983(12) 0.0348(3) Uani 1 1 d . . . . .
C19 C 0.94521(17) 0.38987(10) 1.01542(14) 0.0443(4) Uani 1 1 d . . . . .
C20 C 0.99258(15) 0.37736(10) 0.92625(14) 0.0432(4) Uani 1 1 d . . . . .
C21 C 0.94018(15) 0.41389(11) 0.83111(14) 0.0402(4) Uani 1 1 d . . . . .
C22 C 0.83936(13) 0.46248(9) 0.82458(11) 0.0312(3) Uani 1 1 d . . . . .
C23 C 0.31056(11) 0.49984(7) 0.62289(10) 0.0223(2) Uani 1 1 d . . . . .
C24 C 0.29385(12) 0.53086(8) 0.52067(10) 0.0266(3) Uani 1 1 d . . . . .
C25 C 0.18716(14) 0.57213(9) 0.47893(12) 0.0337(3) Uani 1 1 d . . . . .
C26 C 0.09725(13) 0.58341(9) 0.53701(13) 0.0366(3) Uani 1 1 d . . . . .
C27 C 0.11515(13) 0.55021(10) 0.63794(14) 0.0373(3) Uani 1 1 d . . . . .
C28 C 0.22089(12) 0.50849(9) 0.68150(11) 0.0296(3) Uani 1 1 d . . . . .
C29 C -0.01451(18) 0.63240(14) 0.4929(2) 0.0545(5) Uani 1 1 d . . . . .
H2 H 0.4830(17) 0.6192(10) 1.0096(13) 0.038(5) Uiso 1 1 d . . . . .
H3 H 0.6611(15) 0.5353(10) 1.0618(13) 0.034(4) Uiso 1 1 d . . . . .
H6 H 0.7639(15) 0.6861(9) 0.9050(13) 0.030(4) Uiso 1 1 d . . . . .
H7 H 0.8793(18) 0.7883(12) 0.8545(15) 0.051(5) Uiso 1 1 d . . . . .
H8 H 0.8730(16) 0.8143(11) 0.6775(14) 0.040(5) Uiso 1 1 d . . . . .
H9 H 0.7548(18) 0.7368(12) 0.5396(15) 0.052(6) Uiso 1 1 d . . . . .
H10 H 0.6398(16) 0.6295(10) 0.5888(14) 0.040(5) Uiso 1 1 d . . . . .
H12 H 0.4306(17) 0.6690(11) 0.6506(14) 0.041(5) Uiso 1 1 d . . . . .
H13 H 0.2647(17) 0.7467(11) 0.5608(15) 0.045(5) Uiso 1 1 d . . . . .
H14 H 0.1305(18) 0.8004(12) 0.6606(16) 0.053(6) Uiso 1 1 d . . . . .
H15 H 0.159(2) 0.7727(13) 0.8433(17) 0.066(7) Uiso 1 1 d . . . . .
H16 H 0.3171(18) 0.6879(11) 0.9299(16) 0.051(5) Uiso 1 1 d . . . . .
H18 H 0.8108(17) 0.4473(11) 1.0737(14) 0.041(5) Uiso 1 1 d . . . . .
H19 H 0.978(2) 0.3667(12) 1.0824(17) 0.059(6) Uiso 1 1 d . . . . .
H20 H 1.0621(18) 0.3444(12) 0.9311(16) 0.052(5) Uiso 1 1 d . . . . .
H21 H 0.9721(18) 0.4044(12) 0.7692(15) 0.048(5) Uiso 1 1 d . . . . .
H22 H 0.8056(17) 0.4889(11) 0.7594(15) 0.046(5) Uiso 1 1 d . . . . .
H24 H 0.3520(16) 0.5241(10) 0.4827(13) 0.035(4) Uiso 1 1 d . . . . .
H25 H 0.1788(18) 0.5955(12) 0.4103(15) 0.048(5) Uiso 1 1 d . . . . .
H27 H 0.0525(19) 0.5579(12) 0.6776(16) 0.056(6) Uiso 1 1 d . . . . .
H28 H 0.2320(16) 0.4829(10) 0.7539(14) 0.038(5) Uiso 1 1 d . . . . .
H29A H -0.021(3) 0.651(2) 0.419(3) 0.130(13) Uiso 1 1 d . . . . .
H29B H -0.082(3) 0.607(2) 0.497(3) 0.132(13) Uiso 1 1 d . . . . .
H29C H -0.015(2) 0.6801(16) 0.534(2) 0.087(8) Uiso 1 1 d . . . . .

loop_
_atom_site_aniso_label
_atom_site_aniso_U_11
_atom_site_aniso_U_22
_atom_site_aniso_U_33
_atom_site_aniso_U_23
_atom_site_aniso_U_13
_atom_site_aniso_U_12
S1 0.02057(13) 0.01882(13) 0.01690(13) -0.00006(10) 0.00291(10) -0.00169(10)
P1 0.01867(13) 0.01809(14) 0.01496(13) 0.00029(10) 0.00413(10) -0.00064(10)
O1 0.0317(5) 0.0276(5) 0.0192(4) 0.0038(3) 0.0045(3) -0.0066(4)
O2 0.0292(4) 0.0198(4) 0.0238(4) -0.0042(3) 0.0028(3) 0.0015(3)
N1 0.0189(4) 0.0209(5) 0.0168(4) -0.0009(4) 0.0039(3) -0.0015(4)
C1 0.0233(5) 0.0200(5) 0.0197(5) -0.0017(4) 0.0081(4) -0.0023(4)
C2 0.0297(6) 0.0287(6) 0.0205(6) -0.0013(5) 0.0101(5) -0.0008(5)
C3 0.0302(6) 0.0287(6) 0.0162(5) 0.0018(4) 0.0037(4) -0.0015(5)
C4 0.0240(5) 0.0222(5) 0.0174(5) 0.0014(4) 0.0019(4) -0.0017(4)
C5 0.0191(5) 0.0195(5) 0.0213(5) 0.0007(4) 0.0059(4) -0.0011(4)
C6 0.0307(6) 0.0285(6) 0.0257(6) -0.0021(5) 0.0044(5) -0.0066(5)
C7 0.0317(7) 0.0274(7) 0.0415(8) -0.0038(6) 0.0053(6) -0.0094(6)
C8 0.0328(7) 0.0262(7) 0.0499(9) 0.0058(6) 0.0155(6) -0.0060(6)
C9 0.0428(8) 0.0344(8) 0.0344(7) 0.0071(6) 0.0168(6) -0.0069(6)
C10 0.0316(6) 0.0278(6) 0.0232(6) 0.0012(5) 0.0094(5) -0.0040(5)
C11 0.0230(5) 0.0184(5) 0.0254(6) -0.0034(4) 0.0072(4) -0.0011(4)
C12 0.0246(6) 0.0265(6) 0.0292(6) 0.0052(5) 0.0085(5) 0.0023(5)
C13 0.0319(7) 0.0272(7) 0.0381(8) 0.0082(6) 0.0058(6) 0.0029(5)
C14 0.0349(7) 0.0280(7) 0.0481(9) -0.0034(6) 0.0017(6) 0.0111(6)
C15 0.0401(8) 0.0489(10) 0.0429(9) -0.0139(7) 0.0088(7) 0.0189(7)
C16 0.0342(7) 0.0427(8) 0.0288(7) -0.0092(6) 0.0084(6) 0.0103(6)
C17 0.0244(6) 0.0219(6) 0.0232(6) -0.0008(4) -0.0011(4) 0.0006(5)
C18 0.0414(8) 0.0326(7) 0.0262(7) 0.0028(5) -0.0013(6) 0.0073(6)
C19 0.0480(9) 0.0392(9) 0.0373(8) 0.0038(7) -0.0078(7) 0.0156(7)
C20 0.0349(8) 0.0406(9) 0.0472(9) -0.0052(7) -0.0053(7) 0.0158(7)
C21 0.0316(7) 0.0489(9) 0.0378(8) -0.0076(7) 0.0030(6) 0.0123(7)
C22 0.0278(6) 0.0374(8) 0.0260(6) -0.0009(5) 0.0012(5) 0.0070(6)
C23 0.0189(5) 0.0258(6) 0.0214(5) -0.0039(4) 0.0033(4) -0.0006(4)
C24 0.0244(6) 0.0327(7) 0.0217(6) -0.0018(5) 0.0033(5) 0.0052(5)
C25 0.0319(7) 0.0377(8) 0.0269(7) -0.0040(6) -0.0031(5) 0.0096(6)
C26 0.0234(6) 0.0389(8) 0.0426(8) -0.0130(6) -0.0026(6) 0.0054(6)
C27 0.0222(6) 0.0459(9) 0.0452(9) -0.0129(7) 0.0108(6) 0.0000(6)
C28 0.0244(6) 0.0368(7) 0.0292(7) -0.0062(6) 0.0095(5) -0.0037(5)
C29 0.0312(8) 0.0551(12) 0.0680(13) -0.0174(10) -0.0080(8) 0.0189(8)

loop_
_atom_type_symbol
_atom_type_description
_atom_type_scat_dispersion_real
_atom_type_scat_dispersion_imag
_atom_type_scat_source
S S 0.1246 0.1234 'International Tables Vol C Tables 4.2.6.8 and 6.1.1.4'
P P 0.1023 0.0942 'International Tables Vol C Tables 4.2.6.8 and 6.1.1.4'
O O 0.0106 0.0060 'International Tables Vol C Tables 4.2.6.8 and 6.1.1.4'
N N 0.0061 0.0033 'International Tables Vol C Tables 4.2.6.8 and 6.1.1.4'
C C 0.0033 0.0016 'International Tables Vol C Tables 4.2.6.8 and 6.1.1.4'
H H 0.0000 0.0000 'International Tables Vol C Tables 4.2.6.8 and 6.1.1.4'

loop_
_geom_angle_atom_site_label_1
_geom_angle_atom_site_label_2
_geom_angle_atom_site_label_3
_geom_angle
_geom_angle_site_symmetry_1
_geom_angle_site_symmetry_3
_geom_angle_publ_flag
O2 S1 O1 117.00(6) . . ?
O2 S1 N1 107.98(5) . . ?
O1 S1 N1 111.83(5) . . ?
O2 S1 C23 107.24(6) . . ?
O1 S1 C23 107.59(6) . . ?
N1 S1 C23 104.37(6) . . ?
N1 P1 C5 106.80(5) . . ?
N1 P1 C4 118.90(6) . . ?
C5 P1 C4 108.67(6) . . ?
N1 P1 C1 120.18(5) . . ?
C5 P1 C1 107.10(5) . . ?
C4 P1 C1 94.18(6) . . ?
S1 N1 P1 121.73(6) . . ?
C2 C1 C11 128.83(11) . . ?
C2 C1 P1 106.60(9) . . ?
C11 C1 P1 124.45(9) . . ?
C1 C2 C3 116.19(11) . . ?
C1 C2 H2 123.8(11) . . ?
C3 C2 H2 120.0(11) . . ?
C4 C3 C2 116.31(11) . . ?
C4 C3 H3 123.7(10) . . ?
C2 C3 H3 120.0(10) . . ?
C3 C4 C17 128.95(11) . . ?
C3 C4 P1 106.65(9) . . ?
C17 C4 P1 124.39(9) . . ?
C10 C5 C6 120.27(12) . . ?
C10 C5 P1 120.47(9) . . ?
C6 C5 P1 119.16(9) . . ?
C7 C6 C5 120.07(13) . . ?
C7 C6 H6 118.9(10) . . ?
C5 C6 H6 121.0(10) . . ?
C8 C7 C6 119.67(13) . . ?
C8 C7 H7 118.9(12) . . ?
C6 C7 H7 121.3(12) . . ?
C9 C8 C7 120.14(13) . . ?
C9 C8 H8 121.2(11) . . ?
C7 C8 H8 118.7(11) . . ?
C8 C9 C10 120.95(14) . . ?
C8 C9 H9 118.7(11) . . ?
C10 C9 H9 120.3(11) . . ?
C5 C10 C9 118.90(13) . . ?
C5 C10 H10 119.4(10) . . ?
C9 C10 H10 121.7(10) . . ?
C12 C11 C16 118.06(12) . . ?
C12 C11 C1 121.37(11) . . ?
C16 C11 C1 120.57(12) . . ?
C13 C12 C11 120.53(13) . . ?
C13 C12 H12 119.9(11) . . ?
C11 C12 H12 119.4(11) . . ?
C14 C13 C12 120.65(14) . . ?
C14 C13 H13 120.1(11) . . ?
C12 C13 H13 119.3(11) . . ?
C13 C14 C15 119.50(14) . . ?
C13 C14 H14 120.0(12) . . ?
C15 C14 H14 120.5(12) . . ?
C14 C15 C16 120.21(15) . . ?
C14 C15 H15 119.8(14) . . ?
C16 C15 H15 120.0(13) . . ?
C15 C16 C11 121.04(14) . . ?
C15 C16 H16 120.6(11) . . ?
C11 C16 H16 118.3(11) . . ?
C22 C17 C18 118.23(13) . . ?
C22 C17 C4 121.34(11) . . ?
C18 C17 C4 120.43(12) . . ?
C19 C18 C17 120.62(15) . . ?
C19 C18 H18 120.7(11) . . ?
C17 C18 H18 118.7(11) . . ?
C18 C19 C20 120.43(15) . . ?
C18 C19 H19 116.1(13) . . ?
C20 C19 H19 123.4(13) . . ?
C21 C20 C19 119.87(15) . . ?
C21 C20 H20 120.3(12) . . ?
C19 C20 H20 119.8(12) . . ?
C20 C21 C22 120.13(15) . . ?
C20 C21 H21 119.8(12) . . ?
C22 C21 H21 120.1(12) . . ?
C21 C22 C17 120.72(14) . . ?
C21 C22 H22 119.6(11) . . ?
C17 C22 H22 119.7(11) . . ?
C24 C23 C28 120.76(12) . . ?
C24 C23 S1 118.57(9) . . ?
C28 C23 S1 120.59(10) . . ?
C25 C24 C23 118.79(13) . . ?
C25 C24 H24 121.1(11) . . ?
C23 C24 H24 120.1(11) . . ?
C24 C25 C26 121.63(14) . . ?
C24 C25 H25 117.9(12) . . ?
C26 C25 H25 120.4(12) . . ?
C27 C26 C25 118.30(13) . . ?
C27 C26 C29 120.85(17) . . ?
C25 C26 C29 120.82(17) . . ?
C28 C27 C26 121.23(14) . . ?
C28 C27 H27 120.8(12) . . ?
C26 C27 H27 118.0(12) . . ?
C27 C28 C23 119.25(14) . . ?
C27 C28 H28 120.8(10) . . ?
C23 C28 H28 119.9(10) . . ?
C26 C29 H29A 114(2) . . ?
C26 C29 H29B 111(2) . . ?
H29A C29 H29B 110(3) . . ?
C26 C29 H29C 111.6(15) . . ?
H29A C29 H29C 104(2) . . ?
H29B C29 H29C 106(3) . . ?

loop_
_geom_bond_atom_site_label_1
_geom_bond_atom_site_label_2
_geom_bond_distance
_geom_bond_site_symmetry_2
_geom_bond_publ_flag
S1 O2 1.4402(9) . ?
S1 O1 1.4488(9) . ?
S1 N1 1.5907(10) . ?
S1 C23 1.7667(13) . ?
P1 N1 1.5946(10) . ?
P1 C5 1.7888(12) . ?
P1 C4 1.8124(12) . ?
P1 C1 1.8136(12) . ?
C1 C2 1.3513(17) . ?
C1 C11 1.4632(17) . ?
C2 C3 1.4615(19) . ?
C2 H2 0.957(17) . ?
C3 C4 1.3492(17) . ?
C3 H3 0.970(17) . ?
C4 C17 1.4613(18) . ?
C5 C10 1.3874(17) . ?
C5 C6 1.3949(17) . ?
C6 C7 1.387(2) . ?
C6 H6 0.981(16) . ?
C7 C8 1.383(2) . ?
C7 H7 0.95(2) . ?
C8 C9 1.380(2) . ?
C8 H8 0.961(18) . ?
C9 C10 1.3897(19) . ?
C9 H9 1.011(19) . ?
C10 H10 0.968(18) . ?
C11 C12 1.3938(18) . ?
C11 C16 1.4001(18) . ?
C12 C13 1.3881(19) . ?
C12 H12 0.960(18) . ?
C13 C14 1.381(2) . ?
C13 H13 1.008(18) . ?
C14 C15 1.382(2) . ?
C14 H14 0.96(2) . ?
C15 C16 1.383(2) . ?
C15 H15 0.95(2) . ?
C16 H16 0.99(2) . ?
C17 C22 1.3954(19) . ?
C17 C18 1.4034(18) . ?
C18 C19 1.379(2) . ?
C18 H18 0.995(18) . ?
C19 C20 1.383(3) . ?
C19 H19 0.94(2) . ?
C20 C21 1.380(2) . ?
C20 H20 0.95(2) . ?
C21 C22 1.388(2) . ?
C21 H21 0.955(19) . ?
C22 H22 0.951(19) . ?
C23 C24 1.3900(18) . ?
C23 C28 1.3901(18) . ?
C24 C25 1.3855(19) . ?
C24 H24 0.904(17) . ?
C25 C26 1.393(2) . ?
C25 H25 0.953(19) . ?
C26 C27 1.389(2) . ?
C26 C29 1.505(2) . ?
C27 C28 1.386(2) . ?
C27 H27 0.96(2) . ?
C28 H28 1.011(18) . ?
C29 H29A 0.98(4) . ?
C29 H29B 0.88(4) . ?
C29 H29C 0.98(3) . ?
